data_2203461
loop_
_publ_author_name
'Graham Smith'
'Urs D. Wermuth'
'Peter C. Healy'

_publ_section_title
;
 Dicyclohexylaminium 4-nitroanthranilate
;
_journal_issue 4
_journal_name_full 'Acta Crystallographica Section E'
_journal_page_first o684
_journal_page_last o686
_journal_paper_doi 10.1107/S1600536804006981
_journal_volume 60
_journal_year 2004
_chemical_formula_iupac 'C12 H24 N 1+, C7 H5 N2 O4 1-'
_chemical_formula_moiety 'C12 H24 N 1+, C7 H5 N2 O4 1-'
_chemical_formula_sum 'C19 H29 N3 O4'
_chemical_formula_weight 363.45
_chemical_melting_point 394.6(5)
_chemical_name_common
;
 icyclohexylaminium 4-nitroanthranilate
;
_chemical_name_systematic
;
N-cyclohexylcyclohexanaminium 2-amino-4-nitrobenzoate
;
_space_group_IT_number 2
_symmetry_cell_setting triclinic
_symmetry_space_group_name_Hall '-P 1'
_symmetry_space_group_name_H-M 'P -1'
_atom_sites_solution_hydrogens geom
_atom_sites_solution_primary direct
_atom_sites_solution_secondary difmap
_audit_creation_method 'SHELXL-97 (Sheldrick, 1997)'
_cell_angle_alpha 98.775(14)
_cell_angle_beta 90.839(14)
_cell_angle_gamma 98.860(12)
_cell_formula_units_Z 4
_cell_length_a 12.486(2)
_cell_length_b 13.1960(19)
_cell_length_c 12.068(2)
_cell_measurement_reflns_used 25
_cell_measurement_temperature 295(2)
_cell_measurement_theta_max 16.9
_cell_measurement_theta_min 12.6
_cell_volume 1940.2(5)
_computing_cell_refinement
;
MSC/AFC Diffractometer Control Software
;
_computing_data_collection
;MSC/AFC Diffractometer Control Software (Molecular Structure Corporation,
 1999)
;
_computing_data_reduction
;
TEXSAN for Windows (Molecular Structure Corporation, 1999)
;
_computing_molecular_graphics 'PLATON for Windows (Spek, 1999)'
_computing_publication_material 'PLATON for Windows'
_computing_structure_refinement 'SHELXL97 (Sheldrick, 1997)'
_computing_structure_solution 'SHELXS97 (Sheldrick, 1997)'
_diffrn_ambient_temperature 295(2)
_diffrn_measured_fraction_theta_full 0.999
_diffrn_measured_fraction_theta_max 0.999
_diffrn_measurement_device_type 'Rigaku AFC-7R'
_diffrn_measurement_method \w--2\q
_diffrn_radiation_monochromator graphite
_diffrn_radiation_source 'Rigaku rotating anode'
_diffrn_radiation_type MoK\a
_diffrn_radiation_wavelength 0.71069
_diffrn_reflns_av_R_equivalents 0.0158
_diffrn_reflns_av_sigmaI/netI 0.0382
_diffrn_reflns_limit_h_max 14
_diffrn_reflns_limit_h_min -14
_diffrn_reflns_limit_k_max 15
_diffrn_reflns_limit_k_min -15
_diffrn_reflns_limit_l_max 14
_diffrn_reflns_limit_l_min -6
_diffrn_reflns_number 7699
_diffrn_reflns_theta_full 25.00
_diffrn_reflns_theta_max 25.00
_diffrn_reflns_theta_min 2.50
_diffrn_standards_decay_% 2.7
_diffrn_standards_interval_count 150
_diffrn_standards_number 3
_exptl_absorpt_coefficient_mu 0.088
_exptl_absorpt_correction_type none
_exptl_crystal_colour Orange
_exptl_crystal_density_diffrn 1.244
_exptl_crystal_density_method 'not measured'
_exptl_crystal_description Block
_exptl_crystal_F_000 784
_exptl_crystal_size_max 0.34
_exptl_crystal_size_mid 0.30
_exptl_crystal_size_min 0.20
_refine_diff_density_max 0.200
_refine_diff_density_min -0.184
_refine_ls_extinction_coef 0.0054(12)
_refine_ls_extinction_expression Fc^*^=kFc[1+0.001xFc^2^\l^3^/sin(2\q)]^-1/4^
_refine_ls_extinction_method SHELXL97
_refine_ls_goodness_of_fit_ref 0.893
_refine_ls_hydrogen_treatment mixed
_refine_ls_matrix_type full
_refine_ls_number_parameters 502
_refine_ls_number_reflns 6830
_refine_ls_number_restraints 0
_refine_ls_restrained_S_all 0.893
_refine_ls_R_factor_all 0.0843
_refine_ls_R_factor_gt 0.0422
_refine_ls_shift/su_max 0.013
_refine_ls_shift/su_mean 0.003
_refine_ls_structure_factor_coef Fsqd
_refine_ls_weighting_details 'calc w = 1/[\s^2^(Fo^2^)+(0.1P)^2^+0.5711P] where P = (Fo^2^+2Fc^2^)/3'
_refine_ls_weighting_scheme calc
_refine_ls_wR_factor_gt 0.1182
_refine_ls_wR_factor_ref 0.1505
_reflns_number_gt 4384
_reflns_number_total 6830
_reflns_threshold_expression I>2\s(I)
_cod_data_source_file lh6187.cif
_cod_data_source_block I
_cod_depositor_comments
;
The following automatic conversions were performed:

'_chemical_melting_point' value '394.2--395.1' was changed to
'394.6(5)' - the average value was taken and precision was estimated.

Automatic conversion script
Id: cif_fix_values 1646 2011-03-28 12:23:43Z adriana 

The following automatic conversions were performed:

'_chemical_melting_point' value '394.2--395.1' was changed to
'394.6(5)' - the average value was taken and precision was estimated.

Automatic conversion script
Id: cif_fix_values 1715 2011-07-08 13:25:40Z adriana 
;
_cod_database_code 2203461
_cod_database_fobs_code 2203461

loop_
_symmetry_equiv_pos_as_xyz
'x, y, z'
'-x, -y, -z'

loop_
_atom_site_aniso_label
_atom_site_aniso_U_11
_atom_site_aniso_U_22
_atom_site_aniso_U_33
_atom_site_aniso_U_12
_atom_site_aniso_U_13
_atom_site_aniso_U_23
N1C 0.0491(11) 0.0514(11) 0.0433(10) 0.0089(8) 0.0048(9) 0.0147(8)
C1C 0.0640(14) 0.0492(13) 0.0434(12) 0.0124(11) 0.0090(10) 0.0120(10)
C2C 0.0803(17) 0.0590(15) 0.0499(14) 0.0027(13) -0.0084(12) 0.0153(11)
C3C 0.125(3) 0.0600(16) 0.0575(16) -0.0004(16) -0.0093(16) 0.0126(13)
C4C 0.120(3) 0.0541(15) 0.0617(16) 0.0108(16) 0.0054(16) 0.0183(13)
C5C 0.098(2) 0.0623(16) 0.0695(17) 0.0304(15) 0.0145(15) 0.0258(13)
C6C 0.0607(14) 0.0596(15) 0.0603(15) 0.0152(12) 0.0017(12) 0.0198(12)
C7C 0.0504(12) 0.0550(13) 0.0454(12) 0.0114(10) -0.0024(10) 0.0145(10)
C8C 0.0511(13) 0.0580(14) 0.0737(17) 0.0135(11) 0.0082(12) 0.0164(12)
C9C 0.0496(14) 0.081(2) 0.112(2) 0.0104(13) -0.0035(15) 0.0279(17)
C10C 0.0606(17) 0.0688(18) 0.123(3) -0.0038(14) -0.0232(17) 0.0185(17)
C11C 0.092(2) 0.0611(17) 0.082(2) 0.0116(15) -0.0267(17) -0.0052(14)
C12C 0.0641(15) 0.0592(15) 0.0517(13) 0.0168(12) 0.0015(11) 0.0058(11)
N1D 0.0362(9) 0.0385(10) 0.0516(11) 0.0049(8) 0.0038(8) 0.0070(8)
C1D 0.0392(11) 0.0411(11) 0.0476(12) 0.0023(9) -0.0007(9) 0.0092(9)
C2D 0.0564(13) 0.0600(14) 0.0542(13) 0.0130(11) 0.0111(11) 0.0131(11)
C3D 0.0787(18) 0.0849(19) 0.0468(13) 0.0141(15) 0.0045(13) 0.0210(13)
C4D 0.0683(16) 0.0792(18) 0.0710(17) 0.0136(14) -0.0029(14) 0.0332(14)
C5D 0.0509(13) 0.0681(16) 0.0717(17) 0.0170(12) -0.0007(12) 0.0196(13)
C6D 0.0473(12) 0.0519(13) 0.0585(14) 0.0130(10) 0.0031(10) 0.0107(11)
C7D 0.0434(11) 0.0400(11) 0.0439(11) 0.0082(9) 0.0020(9) 0.0057(9)
C8D 0.0442(12) 0.0583(14) 0.0558(14) 0.0026(10) 0.0036(10) 0.0148(11)
C9D 0.0665(16) 0.089(2) 0.0662(17) 0.0072(14) 0.0187(14) 0.0254(15)
C10D 0.095(2) 0.089(2) 0.0538(15) 0.0103(17) 0.0068(15) 0.0247(14)
C11D 0.0838(19) 0.0809(19) 0.0555(15) 0.0086(15) -0.0139(14) 0.0118(14)
C12D 0.0498(13) 0.0559(14) 0.0591(14) 0.0039(10) -0.0082(11) 0.0082(11)
O41A 0.0756(13) 0.0571(11) 0.1195(17) 0.0230(10) 0.0132(12) -0.0062(11)
O42A 0.0853(14) 0.0442(11) 0.166(2) -0.0020(10) 0.0225(14) 0.0156(12)
O71A 0.0548(9) 0.0454(9) 0.0731(11) 0.0115(7) 0.0166(8) 0.0041(8)
O72A 0.0549(9) 0.0403(8) 0.0829(12) -0.0028(7) 0.0084(8) 0.0093(8)
N2A 0.0458(13) 0.0547(15) 0.145(3) -0.0027(11) 0.0343(14) 0.0005(15)
N4A 0.0575(12) 0.0412(11) 0.0733(14) 0.0106(10) -0.0087(10) 0.0047(9)
C1A 0.0352(10) 0.0417(11) 0.0397(11) 0.0055(8) -0.0014(8) 0.0094(8)
C2A 0.0332(10) 0.0465(12) 0.0554(13) 0.0019(9) 0.0010(9) 0.0078(10)
C3A 0.0365(11) 0.0503(13) 0.0612(14) 0.0099(9) 0.0025(10) 0.0040(10)
C4A 0.0440(11) 0.0383(11) 0.0482(12) 0.0068(9) -0.0061(9) 0.0076(9)
C5A 0.0444(12) 0.0427(12) 0.0663(15) -0.0030(9) 0.0100(11) 0.0101(10)
C6A 0.0390(11) 0.0474(13) 0.0628(14) 0.0054(9) 0.0114(10) 0.0083(10)
C7A 0.0407(11) 0.0406(11) 0.0452(11) 0.0042(9) -0.0036(9) 0.0078(9)
O41B 0.0815(13) 0.0964(14) 0.0684(12) -0.0149(11) -0.0065(10) 0.0473(11)
O42B 0.0547(11) 0.148(2) 0.0648(12) 0.0234(11) -0.0026(9) 0.0450(12)
O71B 0.0705(11) 0.0724(11) 0.0569(10) 0.0062(9) 0.0199(8) 0.0305(9)
O72B 0.0733(12) 0.0883(13) 0.0582(10) -0.0057(10) -0.0132(9) 0.0365(9)
N2B 0.0419(11) 0.0708(14) 0.0597(13) 0.0073(9) 0.0021(9) 0.0264(11)
N4B 0.0537(11) 0.0608(12) 0.0427(10) 0.0096(9) 0.0012(9) 0.0142(9)
C1B 0.0465(11) 0.0342(10) 0.0374(10) 0.0058(8) 0.0056(9) 0.0054(8)
C2B 0.0412(11) 0.0339(10) 0.0399(11) 0.0074(8) 0.0027(8) 0.0060(8)
C3B 0.0419(11) 0.0362(10) 0.0427(11) 0.0040(8) 0.0075(9) 0.0072(8)
C4B 0.0458(11) 0.0401(11) 0.0368(10) 0.0091(9) 0.0020(9) 0.0062(8)
C5B 0.0409(11) 0.0592(14) 0.0461(12) 0.0063(10) 0.0013(9) 0.0100(10)
C6B 0.0431(12) 0.0547(13) 0.0454(12) -0.0007(10) 0.0100(10) 0.0095(10)
C7B 0.0604(14) 0.0438(12) 0.0412(12) 0.0063(10) 0.0070(11) 0.0089(9)

loop_
_atom_site_label
_atom_site_fract_x
_atom_site_fract_y
_atom_site_fract_z
_atom_site_U_iso_or_equiv
_atom_site_thermal_displace_type
_atom_site_occupancy
_atom_site_type_symbol
N1C 0.66786(15) 0.49367(14) 0.51677(17) 0.0470(6) Uani 1.000 N
C1C 0.67701(19) 0.38070(17) 0.48784(18) 0.0513(8) Uani 1.000 C
C2C 0.5645(2) 0.32076(19) 0.4546(2) 0.0633(9) Uani 1.000 C
C3C 0.5655(3) 0.2046(2) 0.4267(2) 0.0822(13) Uani 1.000 C
C4C 0.6172(3) 0.1645(2) 0.5221(2) 0.0779(12) Uani 1.000 C
C5C 0.7299(3) 0.2231(2) 0.5521(2) 0.0730(10) Uani 1.000 C
C6C 0.7283(2) 0.33932(19) 0.5833(2) 0.0585(8) Uani 1.000 C
C7C 0.76681(17) 0.56761(17) 0.56508(18) 0.0493(7) Uani 1.000 C
C8C 0.85921(19) 0.56697(19) 0.4858(2) 0.0597(9) Uani 1.000 C
C9C 0.9580(2) 0.6420(2) 0.5369(3) 0.0796(11) Uani 1.000 C
C10C 0.9324(2) 0.7507(2) 0.5677(3) 0.0855(13) Uani 1.000 C
C11C 0.8368(3) 0.7524(2) 0.6428(3) 0.0805(11) Uani 1.000 C
C12C 0.7380(2) 0.67567(19) 0.5933(2) 0.0579(8) Uani 1.000 C
N1D 0.83565(14) 0.98262(15) 0.05850(15) 0.0422(6) Uani 1.000 N
C1D 0.75099(16) 0.98862(16) -0.02896(17) 0.0429(7) Uani 1.000 C
C2D 0.80614(19) 0.99674(19) -0.1395(2) 0.0559(8) Uani 1.000 C
C3D 0.7230(2) 0.9980(2) -0.2329(2) 0.0689(10) Uani 1.000 C
C4D 0.6535(2) 1.0822(2) -0.2021(2) 0.0704(10) Uani 1.000 C
C5D 0.60264(19) 1.0743(2) -0.0905(2) 0.0619(9) Uani 1.000 C
C6D 0.68828(18) 1.07824(17) 0.00175(19) 0.0518(8) Uani 1.000 C
C7D 0.80193(16) 0.98805(15) 0.17795(17) 0.0424(6) Uani 1.000 C
C8D 0.70367(17) 0.90812(18) 0.18876(19) 0.0527(8) Uani 1.000 C
C9D 0.6734(2) 0.9091(2) 0.3101(2) 0.0729(10) Uani 1.000 C
C10D 0.7682(3) 0.8957(2) 0.3834(2) 0.0783(11) Uani 1.000 C
C11D 0.8663(2) 0.9754(2) 0.3723(2) 0.0739(10) Uani 1.000 C
C12D 0.89714(18) 0.97344(18) 0.2507(2) 0.0556(8) Uani 1.000 C
O41A 0.94843(16) 0.69529(14) 0.25555(19) 0.0848(8) Uani 1.000 O
O42A 1.09989(18) 0.73343(14) 0.1807(2) 0.0997(9) Uani 1.000 O
O71A 1.12779(12) 0.22052(11) 0.00488(14) 0.0578(6) Uani 1.000 O
O72A 0.97486(12) 0.16978(11) 0.08494(15) 0.0604(6) Uani 1.000 O
N2A 0.85772(19) 0.3124(2) 0.1728(3) 0.0843(12) Uani 1.000 N
N4A 1.02635(17) 0.67082(14) 0.20513(18) 0.0576(7) Uani 1.000 N
C1A 1.03895(15) 0.35085(15) 0.10391(16) 0.0386(6) Uani 1.000 C
C2A 0.94513(16) 0.38229(16) 0.15333(18) 0.0455(7) Uani 1.000 C
C3A 0.94319(16) 0.48867(17) 0.18545(19) 0.0495(7) Uani 1.000 C
C4A 1.03123(16) 0.55980(15) 0.17058(17) 0.0435(7) Uani 1.000 C
C5A 1.12444(17) 0.53137(17) 0.1249(2) 0.0519(8) Uani 1.000 C
C6A 1.12638(16) 0.42706(17) 0.0933(2) 0.0498(7) Uani 1.000 C
C7A 1.04752(16) 0.23825(16) 0.06128(17) 0.0423(6) Uani 1.000 C
O41B 0.55626(16) 0.76679(16) -0.17153(16) 0.0817(8) Uani 1.000 O
O42B 0.38891(15) 0.70149(19) -0.17682(15) 0.0854(9) Uani 1.000 O
O71B 0.45888(14) 0.49619(13) 0.30071(14) 0.0648(6) Uani 1.000 O
O72B 0.63249(15) 0.56392(15) 0.31889(14) 0.0728(7) Uani 1.000 O
N2B 0.72455(16) 0.64113(17) 0.14404(19) 0.0559(7) Uani 1.000 N
N4B 0.47993(16) 0.71635(15) -0.13404(15) 0.0517(6) Uani 1.000 N
C1B 0.53090(16) 0.59107(14) 0.16069(16) 0.0394(6) Uani 1.000 C
C2B 0.62067(15) 0.63713(14) 0.10618(16) 0.0381(6) Uani 1.000 C
C3B 0.60125(16) 0.67758(15) 0.00818(17) 0.0403(6) Uani 1.000 C
C4B 0.49693(16) 0.67075(15) -0.03233(16) 0.0406(6) Uani 1.000 C
C5B 0.40807(16) 0.62463(17) 0.01763(18) 0.0487(7) Uani 1.000 C
C6B 0.42785(17) 0.58564(17) 0.11453(18) 0.0484(7) Uani 1.000 C
C7B 0.54165(19) 0.54679(16) 0.26780(18) 0.0484(7) Uani 1.000 C
H1C 0.721300 0.372400 0.424700 0.0620 Uiso 1.000 H
H7C 0.789300 0.546700 0.632500 0.0590 Uiso 1.000 H
H11C 0.656(2) 0.517(2) 0.452(2) 0.080(8) Uiso 1.000 H
H12C 0.617(2) 0.4964(18) 0.568(2) 0.059(7) Uiso 1.000 H
H13C 0.994000 0.793900 0.606000 0.1030 Uiso 1.000 H
H14C 0.916100 0.776400 0.501200 0.1030 Uiso 1.000 H
H15C 0.818400 0.820400 0.653400 0.0970 Uiso 1.000 H
H16C 0.857000 0.735600 0.713000 0.0970 Uiso 1.000 H
H17C 0.712600 0.696400 0.527000 0.0700 Uiso 1.000 H
H18C 0.682500 0.675000 0.646400 0.0700 Uiso 1.000 H
H21C 0.518000 0.333300 0.515000 0.0760 Uiso 1.000 H
H22C 0.537800 0.344400 0.390500 0.0760 Uiso 1.000 H
H31C 0.605300 0.191000 0.361100 0.0990 Uiso 1.000 H
H32C 0.492900 0.169600 0.413400 0.0990 Uiso 1.000 H
H41C 0.574000 0.172600 0.585900 0.0940 Uiso 1.000 H
H42C 0.621500 0.093000 0.500000 0.0940 Uiso 1.000 H
H51C 0.759000 0.198400 0.614200 0.0880 Uiso 1.000 H
H52C 0.774400 0.211900 0.489600 0.0880 Uiso 1.000 H
H61C 0.687500 0.351300 0.648500 0.0700 Uiso 1.000 H
H62C 0.800600 0.374600 0.598100 0.0700 Uiso 1.000 H
H81C 0.877100 0.498900 0.471000 0.0720 Uiso 1.000 H
H82C 0.837400 0.586900 0.417600 0.0720 Uiso 1.000 H
H91C 0.982300 0.619300 0.602500 0.0960 Uiso 1.000 H
H92C 1.013700 0.642700 0.484000 0.0960 Uiso 1.000 H
H1D 0.700800 0.925700 -0.038300 0.0520 Uiso 1.000 H
H7D 0.784000 1.055100 0.202400 0.0510 Uiso 1.000 H
H11D 0.860(2) 0.917(2) 0.036(2) 0.072(8) Uiso 1.000 H
H12D 0.8920(18) 1.0361(18) 0.0559(18) 0.050(6) Uiso 1.000 H
H13D 0.786200 0.828300 0.361800 0.0940 Uiso 1.000 H
H14D 0.748200 0.903500 0.459600 0.0940 Uiso 1.000 H
H15D 0.850700 1.042400 0.401000 0.0890 Uiso 1.000 H
H16D 0.925700 0.961200 0.414300 0.0890 Uiso 1.000 H
H17D 0.918900 0.908600 0.223800 0.0670 Uiso 1.000 H
H18D 0.955700 1.027900 0.246800 0.0670 Uiso 1.000 H
H21D 0.842800 0.938900 -0.158700 0.0670 Uiso 1.000 H
H22D 0.857100 1.059000 -0.131300 0.0670 Uiso 1.000 H
H31D 0.760200 1.010000 -0.299000 0.0830 Uiso 1.000 H
H32D 0.677400 0.932400 -0.246700 0.0830 Uiso 1.000 H
H41D 0.597700 1.075000 -0.258400 0.0850 Uiso 1.000 H
H42D 0.697500 1.148100 -0.198000 0.0850 Uiso 1.000 H
H51D 0.554200 1.010600 -0.096400 0.0740 Uiso 1.000 H
H52D 0.563600 1.130500 -0.071700 0.0740 Uiso 1.000 H
H61D 0.654200 1.072400 0.070900 0.0620 Uiso 1.000 H
H62D 0.736600 1.142200 0.009000 0.0620 Uiso 1.000 H
H81D 0.644200 0.922900 0.147200 0.0630 Uiso 1.000 H
H82D 0.719100 0.841300 0.159000 0.0630 Uiso 1.000 H
H91D 0.650400 0.973300 0.337200 0.0880 Uiso 1.000 H
H92D 0.615600 0.853700 0.313600 0.0880 Uiso 1.000 H
H3A 0.880300 0.511300 0.217800 0.0590 Uiso 1.000 H
H5A 1.185200 0.581900 0.115600 0.0620 Uiso 1.000 H
H6A 1.190700 0.406200 0.062800 0.0600 Uiso 1.000 H
H21A 0.862(2) 0.247(2) 0.150(2) 0.077(9) Uiso 1.000 H
H22A 0.800(2) 0.333(2) 0.191(2) 0.064(8) Uiso 1.000 H
H3B 0.660100 0.709500 -0.030000 0.0480 Uiso 1.000 H
H5B 0.336500 0.619800 -0.013000 0.0580 Uiso 1.000 H
H6B 0.367800 0.553600 0.151100 0.0580 Uiso 1.000 H
H21B 0.731(2) 0.622(2) 0.212(2) 0.070(8) Uiso 1.000 H
H22B 0.779(2) 0.6816(19) 0.115(2) 0.066(8) Uiso 1.000 H

loop_
_atom_type_symbol
_atom_type_description
_atom_type_scat_dispersion_real
_atom_type_scat_dispersion_imag
_atom_type_scat_source
C C 0.0033 0.0016 'International Tables Vol C Tables 4.2.6.8 and 6.1.1.4'
H H 0.0000 0.0000 'International Tables Vol C Tables 4.2.6.8 and 6.1.1.4'
N N 0.0061 0.0033 'International Tables Vol C Tables 4.2.6.8 and 6.1.1.4'
O O 0.0106 0.0060 'International Tables Vol C Tables 4.2.6.8 and 6.1.1.4'

loop_
_geom_angle_atom_site_label_1
_geom_angle_atom_site_label_2
_geom_angle_atom_site_label_3
_geom_angle
_geom_angle_publ_flag
C1C N1C C7C 118.09(18) no
C7C N1C H11C 101.5(16) no
C1C N1C H11C 107.3(16) no
C1C N1C H12C 105.1(15) no
C7C N1C H12C 107.4(16) no
H11C N1C H12C 118(2) no
C1D N1D C7D 117.56(16) no
C1D N1D H12D 107.8(14) no
C1D N1D H11D 105.4(15) no
C7D N1D H12D 107.8(13) no
H11D N1D H12D 110(2) no
C7D N1D H11D 108.4(15) no
O42A N4A C4A 118.2(2) no
O41A N4A O42A 123.1(2) no
O41A N4A C4A 118.71(19) no
C2A N2A H21A 116.0(17) no
H21A N2A H22A 123(2) no
C2A N2A H22A 119.5(18) no
O41B N4B C4B 119.16(19) no
O41B N4B O42B 122.7(2) no
O42B N4B C4B 118.11(19) no
H21B N2B H22B 122(2) no
C2B N2B H22B 119.4(16) no
C2B N2B H21B 114.7(16) no
C2C C1C C6C 111.25(19) no
N1C C1C C2C 108.16(19) no
N1C C1C C6C 112.56(18) no
C1C C2C C3C 111.8(2) no
C2C C3C C4C 111.1(2) no
C3C C4C C5C 111.1(2) no
C4C C5C C6C 111.1(3) no
C1C C6C C5C 110.5(2) no
N1C C7C C8C 111.71(18) no
C8C C7C C12C 110.73(19) no
N1C C7C C12C 109.21(18) no
C7C C8C C9C 110.5(2) no
C8C C9C C10C 111.4(2) no
C9C C10C C11C 111.3(2) no
C10C C11C C12C 112.4(3) no
C7C C12C C11C 110.4(2) no
N1C C1C H1C 108.23 no
C6C C1C H1C 108.25 no
C2C C1C H1C 108.25 no
C1C C2C H21C 108.91 no
C3C C2C H21C 108.91 no
C3C C2C H22C 108.86 no
C1C C2C H22C 108.85 no
H21C C2C H22C 109.44 no
C2C C3C H32C 109.04 no
H31C C3C H32C 109.38 no
C4C C3C H32C 108.99 no
C4C C3C H31C 109.11 no
C2C C3C H31C 109.16 no
C3C C4C H41C 109.20 no
H41C C4C H42C 109.56 no
C3C C4C H42C 109.10 no
C5C C4C H42C 108.88 no
C5C C4C H41C 109.02 no
C4C C5C H51C 109.16 no
C4C C5C H52C 109.15 no
H51C C5C H52C 109.52 no
C6C C5C H52C 108.99 no
C6C C5C H51C 108.92 no
C1C C6C H61C 109.17 no
C5C C6C H62C 109.24 no
H61C C6C H62C 109.43 no
C1C C6C H62C 109.21 no
C5C C6C H61C 109.33 no
C8C C7C H7C 108.36 no
N1C C7C H7C 108.34 no
C12C C7C H7C 108.40 no
C7C C8C H82C 109.19 no
H81C C8C H82C 109.44 no
C7C C8C H81C 109.16 no
C9C C8C H81C 109.25 no
C9C C8C H82C 109.25 no
C10C C9C H92C 108.99 no
C8C C9C H91C 108.98 no
H91C C9C H92C 109.47 no
C8C C9C H92C 108.88 no
C10C C9C H91C 109.07 no
C11C C10C H13C 108.97 no
C9C C10C H13C 108.95 no
H13C C10C H14C 109.43 no
C11C C10C H14C 109.12 no
C9C C10C H14C 109.10 no
H15C C11C H16C 109.48 no
C12C C11C H16C 108.91 no
C10C C11C H15C 108.56 no
C12C C11C H15C 108.76 no
C10C C11C H16C 108.71 no
C7C C12C H17C 109.24 no
H17C C12C H18C 109.38 no
C11C C12C H18C 109.18 no
C7C C12C H18C 109.25 no
C11C C12C H17C 109.36 no
C2D C1D C6D 110.35(18) no
N1D C1D C2D 108.40(17) no
N1D C1D C6D 113.55(17) no
C1D C2D C3D 110.68(19) no
C2D C3D C4D 111.8(2) no
C3D C4D C5D 111.2(2) no
C4D C5D C6D 111.3(2) no
C1D C6D C5D 108.89(19) no
C8D C7D C12D 111.05(18) no
N1D C7D C12D 108.87(17) no
N1D C7D C8D 111.49(17) no
C7D C8D C9D 111.63(19) no
C8D C9D C10D 111.7(2) no
C9D C10D C11D 111.2(2) no
C10D C11D C12D 111.6(2) no
C7D C12D C11D 111.00(19) no
C6D C1D H1D 108.13 no
N1D C1D H1D 108.13 no
C2D C1D H1D 108.13 no
C1D C2D H22D 109.14 no
C1D C2D H21D 109.22 no
C3D C2D H22D 109.17 no
C3D C2D H21D 109.20 no
H21D C2D H22D 109.41 no
C2D C3D H31D 108.86 no
C4D C3D H31D 108.93 no
C4D C3D H32D 109.00 no
C2D C3D H32D 108.81 no
H31D C3D H32D 109.38 no
C5D C4D H41D 109.02 no
C5D C4D H42D 109.06 no
H41D C4D H42D 109.51 no
C3D C4D H42D 109.05 no
C3D C4D H41D 108.96 no
C4D C5D H51D 109.02 no
H51D C5D H52D 109.44 no
C6D C5D H52D 109.04 no
C4D C5D H52D 108.96 no
C6D C5D H51D 109.07 no
C5D C6D H62D 109.69 no
H61D C6D H62D 109.37 no
C5D C6D H61D 109.65 no
C1D C6D H62D 109.60 no
C1D C6D H61D 109.63 no
C12D C7D H7D 108.49 no
C8D C7D H7D 108.42 no
N1D C7D H7D 108.44 no
C7D C8D H82D 108.89 no
C9D C8D H82D 109.07 no
H81D C8D H82D 109.46 no
C9D C8D H81D 108.93 no
C7D C8D H81D 108.84 no
C8D C9D H91D 108.91 no
H91D C9D H92D 109.53 no
C10D C9D H92D 108.84 no
C10D C9D H91D 109.09 no
C8D C9D H92D 108.72 no
H13D C10D H14D 109.42 no
C9D C10D H14D 109.13 no
C9D C10D H13D 109.30 no
C11D C10D H13D 108.94 no
C11D C10D H14D 108.80 no
C12D C11D H15D 108.85 no
C12D C11D H16D 108.83 no
C10D C11D H16D 108.97 no
C10D C11D H15D 108.97 no
H15D C11D H16D 109.56 no
C11D C12D H17D 109.01 no
H17D C12D H18D 109.54 no
C7D C12D H17D 109.21 no
C7D C12D H18D 109.12 no
C11D C12D H18D 108.95 no
C6A C1A C7A 118.99(18) no
C2A C1A C6A 118.05(19) no
C2A C1A C7A 122.96(18) no
N2A C2A C3A 119.2(2) no
C1A C2A C3A 118.71(19) no
N2A C2A C1A 122.0(2) no
C2A C3A C4A 120.26(19) no
N4A C4A C5A 118.88(19) no
C3A C4A C5A 122.3(2) no
N4A C4A C3A 118.82(19) no
C4A C5A C6A 117.5(2) no
C1A C6A C5A 123.2(2) no
O72A C7A C1A 118.15(18) no
O71A C7A C1A 117.42(18) no
O71A C7A O72A 124.4(2) no
C4A C3A H3A 119.88 no
C2A C3A H3A 119.86 no
C4A C5A H5A 121.22 no
C6A C5A H5A 121.31 no
C5A C6A H6A 118.41 no
C1A C6A H6A 118.43 no
C6B C1B C7B 117.87(19) no
C2B C1B C6B 118.99(18) no
C2B C1B C7B 123.14(18) no
N2B C2B C3B 119.37(19) no
N2B C2B C1B 122.21(18) no
C1B C2B C3B 118.40(18) no
C2B C3B C4B 119.61(18) no
N4B C4B C3B 117.87(18) no
N4B C4B C5B 118.79(18) no
C3B C4B C5B 123.34(19) no
C4B C5B C6B 116.68(19) no
C1B C6B C5B 123.0(2) no
O71B C7B O72B 124.0(2) no
O71B C7B C1B 117.6(2) no
O72B C7B C1B 118.4(2) no
C2B C3B H3B 120.25 no
C4B C3B H3B 120.14 no
C4B C5B H5B 121.66 no
C6B C5B H5B 121.66 no
C1B C6B H6B 118.55 no
C5B C6B H6B 118.48 no

loop_
_geom_bond_atom_site_label_1
_geom_bond_atom_site_label_2
_geom_bond_distance
_geom_bond_publ_flag
O41A N4A 1.215(3) no
O42A N4A 1.209(3) no
O71A C7A 1.251(3) no
O72A C7A 1.247(3) no
O41B N4B 1.210(3) no
O42B N4B 1.216(3) no
O71B C7B 1.246(3) no
O72B C7B 1.255(3) no
N1C C7C 1.501(3) no
N1C C1C 1.501(3) no
N1C H12C 0.89(2) no
N1C H11C 0.90(2) no
N1D C7D 1.502(3) no
N1D C1D 1.502(3) no
N1D H11D 0.96(3) no
N1D H12D 0.92(2) no
N2A C2A 1.364(3) no
N4A C4A 1.472(3) no
N2A H22A 0.83(3) no
N2A H21A 0.87(3) no
N2B C2B 1.359(3) no
N4B C4B 1.473(3) no
N2B H21B 0.90(2) no
N2B H22B 0.91(3) no
C1C C2C 1.518(3) no
C1C C6C 1.521(3) no
C2C C3C 1.520(4) no
C3C C4C 1.514(4) no
C4C C5C 1.508(5) no
C5C C6C 1.526(4) no
C7C C8C 1.510(3) no
C7C C12C 1.514(3) no
C8C C9C 1.516(4) no
C9C C10C 1.510(4) no
C10C C11C 1.510(5) no
C11C C12C 1.521(4) no
C1C H1C 0.9508 no
C2C H21C 0.9492 no
C2C H22C 0.9513 no
C3C H31C 0.9495 no
C3C H32C 0.9513 no
C4C H41C 0.9487 no
C4C H42C 0.9505 no
C5C H52C 0.9503 no
C5C H51C 0.9502 no
C6C H62C 0.9508 no
C6C H61C 0.9498 no
C7C H7C 0.9501 no
C8C H81C 0.9501 no
C8C H82C 0.9499 no
C9C H92C 0.9509 no
C9C H91C 0.9496 no
C10C H14C 0.9487 no
C10C H13C 0.9510 no
C11C H15C 0.9506 no
C11C H16C 0.9480 no
C12C H17C 0.9496 no
C12C H18C 0.9507 no
C1D C2D 1.521(3) no
C1D C6D 1.520(3) no
C2D C3D 1.525(3) no
C3D C4D 1.519(4) no
C4D C5D 1.508(3) no
C5D C6D 1.522(3) no
C7D C12D 1.521(3) no
C7D C8D 1.511(3) no
C8D C9D 1.516(3) no
C9D C10D 1.515(4) no
C10D C11D 1.508(4) no
C11D C12D 1.520(3) no
C1D H1D 0.9507 no
C2D H21D 0.9500 no
C2D H22D 0.9497 no
C3D H31D 0.9507 no
C3D H32D 0.9501 no
C4D H41D 0.9498 no
C4D H42D 0.9484 no
C5D H51D 0.9494 no
C5D H52D 0.9499 no
C6D H61D 0.9504 no
C6D H62D 0.9503 no
C7D H7D 0.9504 no
C8D H81D 0.9511 no
C8D H82D 0.9494 no
C9D H91D 0.9488 no
C9D H92D 0.9512 no
C10D H13D 0.9498 no
C10D H14D 0.9510 no
C11D H16D 0.9502 no
C11D H15D 0.9493 no
C12D H18D 0.9501 no
C12D H17D 0.9491 no
C1A C6A 1.387(3) no
C1A C7A 1.517(3) no
C1A C2A 1.412(3) no
C2A C3A 1.402(3) no
C3A C4A 1.364(3) no
C4A C5A 1.375(3) no
C5A C6A 1.375(3) no
C3A H3A 0.9507 no
C5A H5A 0.9499 no
C6A H6A 0.9498 no
C1B C7B 1.510(3) no
C1B C2B 1.411(3) no
C1B C6B 1.382(3) no
C2B C3B 1.402(3) no
C3B C4B 1.369(3) no
C4B C5B 1.374(3) no
C5B C6B 1.381(3) no
C3B H3B 0.9505 no
C5B H5B 0.9512 no
C6B H6B 0.9511 no

loop_
_geom_hbond_atom_site_label_D
_geom_hbond_atom_site_label_H
_geom_hbond_atom_site_label_A
_geom_hbond_site_symmetry_A
_geom_hbond_distance_DH
_geom_hbond_distance_HA
_geom_hbond_distance_DA
_geom_hbond_angle_DHA
_geom_hbond_publ_flag
N2A H21A O72A . 0.87(3) 1.97(3) 2.663(3) 135(2) yes
N2B H21B O72B . 0.90(2) 1.95(3) 2.679(3) 136(2) yes
N1C H11C O72B . 0.90(2) 1.84(2) 2.744(3) 179(2) yes
N1C H12C O71B 2_666 0.89(2) 1.86(2) 2.730(3) 165(2) yes
N1D H12D O72A 1_565 0.92(2) 1.88(2) 2.765(2) 160(2) yes
N1D H11D O71A 2_765 0.96(3) 1.84(3) 2.782(2) 166(2) yes
N2B H22B O71A 2_765 0.91(3) 2.30(2) 3.166(3) 161(2) yes
N2A H22A O42B 2_665 0.83(3) 2.33(3) 3.058(3) 147(2) yes
C6A H6A O71A . 0.95 2.44 2.774(3) 100 yes
C6B H6B O71B . 0.95 2.40 2.742(3) 101 yes

loop_
_geom_torsion_atom_site_label_1
_geom_torsion_atom_site_label_2
_geom_torsion_atom_site_label_3
_geom_torsion_atom_site_label_4
_geom_torsion
_geom_torsion_publ_flag
C7C N1C C1C C2C 173.10(18) no
C7C N1C C1C C6C 49.8(3) no
C1C N1C C7C C8C 60.0(3) no
C1C N1C C7C C12C -177.14(18) no
C1D N1D C7D C12D 176.29(18) no
C1D N1D C7D C8D 53.4(2) no
C7D N1D C1D C6D 49.3(2) no
C7D N1D C1D C2D 172.26(18) no
O42A N4A C4A C5A 8.1(3) no
O42A N4A C4A C3A -172.2(2) no
O41A N4A C4A C3A 7.0(3) no
O41A N4A C4A C5A -172.7(2) no
O42B N4B C4B C3B 172.7(2) no
O42B N4B C4B C5B -7.9(3) no
O41B N4B C4B C5B 172.1(2) no
O41B N4B C4B C3B -7.3(3) no
C2C C1C C6C C5C 55.2(3) no
N1C C1C C6C C5C 176.8(2) no
C6C C1C C2C C3C -54.4(3) no
N1C C1C C2C C3C -178.49(18) no
C1C C2C C3C C4C 54.3(3) no
C2C C3C C4C C5C -55.7(3) no
C3C C4C C5C C6C 57.3(3) no
C4C C5C C6C C1C -57.0(3) no
N1C C7C C12C C11C 179.9(3) no
N1C C7C C8C C9C -179.82(19) no
C8C C7C C12C C11C -56.7(3) no
C12C C7C C8C C9C 58.2(3) no
C7C C8C C9C C10C -56.9(3) no
C8C C9C C10C C11C 54.2(4) no
C9C C10C C11C C12C -53.3(3) no
C10C C11C C12C C7C 54.5(3) no
C2D C1D C6D C5D 60.1(2) no
N1D C1D C6D C5D -178.02(18) no
N1D C1D C2D C3D 177.36(19) no
C6D C1D C2D C3D -57.7(2) no
C1D C2D C3D C4D 53.9(3) no
C2D C3D C4D C5D -53.0(3) no
C3D C4D C5D C6D 56.1(3) no
C4D C5D C6D C1D -59.4(3) no
C8D C7D C12D C11D -55.4(2) no
C12D C7D C8D C9D 55.0(2) no
N1D C7D C8D C9D 176.64(18) no
N1D C7D C12D C11D -178.48(18) no
C7D C8D C9D C10D -54.6(3) no
C8D C9D C10D C11D 54.3(3) no
C9D C10D C11D C12D -55.0(3) no
C10D C11D C12D C7D 55.6(3) no
C6A C1A C2A N2A -176.3(2) no
C2A C1A C7A O71A 170.03(19) no
C7A C1A C6A C5A 177.1(2) no
C2A C1A C7A O72A -10.3(3) no
C6A C1A C7A O71A -9.3(3) no
C2A C1A C6A C5A -2.3(3) no
C6A C1A C2A C3A 2.3(3) no
C7A C1A C2A N2A 4.3(3) no
C7A C1A C2A C3A -177.09(19) no
C6A C1A C7A O72A 170.4(2) no
C1A C2A C3A C4A -1.0(3) no
N2A C2A C3A C4A 177.6(2) no
C2A C3A C4A C5A -0.3(3) no
C2A C3A C4A N4A 179.9(4) no
C3A C4A C5A C6A 0.4(4) no
N4A C4A C5A C6A -179.9(2) no
C4A C5A C6A C1A 1.0(3) no
C6B C1B C2B N2B -177.1(2) no
C6B C1B C2B C3B 1.3(3) no
C2B C1B C7B O71B -170.91(19) no
C2B C1B C7B O72B 9.9(3) no
C6B C1B C7B O71B 9.0(3) no
C6B C1B C7B O72B -170.2(2) no
C7B C1B C2B N2B 2.8(3) no
C7B C1B C2B C3B -178.81(18) no
C2B C1B C6B C5B -0.9(3) no
C7B C1B C6B C5B 179.2(2) no
N2B C2B C3B C4B 177.9(2) no
C1B C2B C3B C4B -0.5(3) no
C2B C3B C4B N4B 178.63(18) no
C2B C3B C4B C5B -0.7(3) no
C3B C4B C5B C6B 1.2(3) no
N4B C4B C5B C6B -178.20(19) no
C4B C5B C6B C1B -0.3(3) no
